data_1506882
loop_
_publ_author_name
'Wu, Zong-Quan'
'Jiang, Xi-Kui'
'Zhu, Shi-Zheng'
'Li, Zhan-Ting'

_publ_section_title
;
 Hydrogen bond-induced rigid oligoanthranilamide ribbons that are planar
 and straight.
;
_journal_issue 2
_journal_name_full 'Organic letters'
_journal_page_first 229
_journal_page_last 232
_journal_paper_doi 10.1021/ol036108b
_journal_volume 6
_journal_year 2004
_chemical_formula_sum 'C26 H24 N2 O8'
_chemical_formula_weight 492.47
_chemical_name_systematic
; 
 ? 
;
_space_group_IT_number 14
_symmetry_cell_setting monoclinic
_symmetry_space_group_name_Hall '-P 2yn'
_symmetry_space_group_name_H-M 'P 1 21/n 1'
_atom_sites_solution_hydrogens geom
_atom_sites_solution_primary direct
_atom_sites_solution_secondary difmap
_audit_creation_method SHELXL-97
_cell_angle_alpha 90.00
_cell_angle_beta 91.477(3)
_cell_angle_gamma 90.00
_cell_formula_units_Z 2
_cell_length_a 4.0457(6)
_cell_length_b 9.8264(16)
_cell_length_c 28.394(4)
_cell_measurement_reflns_used 943
_cell_measurement_temperature 293(2)
_cell_measurement_theta_max 43.064
_cell_measurement_theta_min 4.387
_cell_volume 1128.4(3)
_computing_cell_refinement 'Bruker SMART'
_computing_data_collection 'Bruker SMART'
_computing_data_reduction 'Bruker SHELXTL'
_computing_molecular_graphics 'Bruker SHELXTL'
_computing_publication_material 'Bruker SHELXTL'
_computing_structure_refinement 'SHELXL-97 (Sheldrick, 1997)'
_computing_structure_solution 'SHELXS-97 (Sheldrick, 1990)'
_diffrn_ambient_temperature 293(2)
_diffrn_measured_fraction_theta_full 0.936
_diffrn_measured_fraction_theta_max 0.936
_diffrn_measurement_device_type 'CCD area detector'
_diffrn_measurement_method 'phi and omega scans'
_diffrn_radiation_monochromator graphite
_diffrn_radiation_source 'fine-focus sealed tube'
_diffrn_radiation_type MoK\a
_diffrn_radiation_wavelength 0.71073
_diffrn_reflns_av_R_equivalents 0.1174
_diffrn_reflns_av_sigmaI/netI 0.1189
_diffrn_reflns_limit_h_max 5
_diffrn_reflns_limit_h_min -5
_diffrn_reflns_limit_k_max 11
_diffrn_reflns_limit_k_min -12
_diffrn_reflns_limit_l_max 36
_diffrn_reflns_limit_l_min -35
_diffrn_reflns_number 6691
_diffrn_reflns_theta_full 28.29
_diffrn_reflns_theta_max 28.29
_diffrn_reflns_theta_min 2.19
_exptl_absorpt_coefficient_mu 0.109
_exptl_absorpt_correction_T_max 1.00000
_exptl_absorpt_correction_T_min 0.47443
_exptl_absorpt_correction_type sadabs
_exptl_crystal_colour colourless
_exptl_crystal_density_diffrn 1.449
_exptl_crystal_density_method 'not measured'
_exptl_crystal_F_000 516
_exptl_crystal_size_max 0.455
_exptl_crystal_size_mid 0.216
_exptl_crystal_size_min 0.047
_refine_diff_density_max 0.298
_refine_diff_density_min -0.200
_refine_diff_density_rms 0.054
_refine_ls_extinction_coef 0.017(3)
_refine_ls_extinction_expression Fc^*^=kFc[1+0.001xFc^2^\l^3^/sin(2\q)]^-1/4^
_refine_ls_extinction_method SHELXL
_refine_ls_goodness_of_fit_ref 0.839
_refine_ls_hydrogen_treatment mixed
_refine_ls_matrix_type full
_refine_ls_number_parameters 212
_refine_ls_number_reflns 2625
_refine_ls_number_restraints 4
_refine_ls_restrained_S_all 0.839
_refine_ls_R_factor_all 0.1085
_refine_ls_R_factor_gt 0.0569
_refine_ls_shift/su_max 0.001
_refine_ls_shift/su_mean 0.000
_refine_ls_structure_factor_coef Fsqd
_refine_ls_weighting_details 'calc w=1/[\s^2^(Fo^2^)+(0.0470P)^2^+0.0000P] where P=(Fo^2^+2Fc^2^)/3'
_refine_ls_weighting_scheme calc
_refine_ls_wR_factor_gt 0.1249
_refine_ls_wR_factor_ref 0.1397
_reflns_number_gt 1331
_reflns_number_total 2625
_reflns_threshold_expression >2sigma(I)
_cod_data_source_file ol036108bsi20031028_092815.cif
_cod_data_source_block cd23211
_cod_depositor_comments
;
The following automatic conversions were performed:

'_symmetry_cell_setting' value 'Monoclinic' changed to 'monoclinic'
according to /home/saulius/struct/CIF-dictionaries/cif_core.dic
dictionary named 'cif_core.dic' version 2.4.1 from 2010-06-29.

Automatic conversion script
Id: cif_fix_values 1715 2011-07-08 13:25:40Z adriana 
;
_cod_original_sg_symbol_H-M P2(1)/n
_cod_database_code 1506882

loop_
_symmetry_equiv_pos_as_xyz
'x, y, z'
'-x+1/2, y+1/2, -z+1/2'
'-x, -y, -z'
'x-1/2, -y-1/2, z-1/2'

loop_
_atom_site_label
_atom_site_type_symbol
_atom_site_fract_x
_atom_site_fract_y
_atom_site_fract_z
_atom_site_U_iso_or_equiv
_atom_site_adp_type
_atom_site_occupancy
_atom_site_symmetry_multiplicity
_atom_site_calc_flag
_atom_site_refinement_flags
N1 N 0.3108(5) 0.69747(18) 0.88774(6) 0.0423(5) Uani 1 1 d D
O1 O 0.2920(4) 0.25669(15) 1.03671(5) 0.0529(5) Uani 1 1 d .
O2 O 0.1545(6) 0.47668(16) 0.88155(6) 0.0748(7) Uani 1 1 d .
O3 O 0.4880(6) 0.96213(17) 0.90616(6) 0.0749(7) Uani 1 1 d .
O4 O 0.5343(4) 1.09382(15) 0.84380(5) 0.0554(5) Uani 1 1 d .
C1 C 0.3966(6) 0.3761(2) 1.01750(7) 0.0384(6) Uani 1 1 d .
C2 C 0.3074(6) 0.4162(2) 0.97245(8) 0.0393(6) Uani 1 1 d .
C3 C 0.4085(6) 0.5401(2) 0.95357(7) 0.0358(6) Uani 1 1 d .
C4 C 0.2798(6) 0.5680(2) 0.90414(8) 0.0417(6) Uani 1 1 d .
C5 C 0.1992(5) 0.7491(2) 0.84403(7) 0.0356(5) Uani 1 1 d .
C6 C 0.0240(6) 0.6695(3) 0.81141(8) 0.0463(7) Uani 1 1 d .
C7 C -0.0785(7) 0.7220(3) 0.76854(9) 0.0512(7) Uani 1 1 d .
C8 C -0.0030(7) 0.8538(3) 0.75606(9) 0.0527(7) Uani 1 1 d .
C9 C 0.1666(6) 0.9330(3) 0.78782(8) 0.0466(6) Uani 1 1 d .
C10 C 0.2674(5) 0.8856(2) 0.83210(7) 0.0370(6) Uani 1 1 d .
C11 C 0.1252(9) 0.1593(3) 1.00780(11) 0.0546(8) Uani 1 1 d .
C12 C 0.4385(6) 0.9801(2) 0.86486(8) 0.0422(6) Uani 1 1 d .
C13 C 0.7003(9) 1.1960(3) 0.87229(11) 0.0623(9) Uani 1 1 d D
H1 H 0.171(5) 0.3644(19) 0.9545(7) 0.029(5) Uiso 1 1 d .
H2 H -0.039(6) 0.583(2) 0.8183(8) 0.047(7) Uiso 1 1 d .
H3 H -0.210(6) 0.671(2) 0.7481(8) 0.052(7) Uiso 1 1 d .
H4 H -0.062(5) 0.884(2) 0.7253(7) 0.040(6) Uiso 1 1 d .
H5 H 0.203(6) 1.025(2) 0.7801(8) 0.059(7) Uiso 1 1 d .
H6 H 0.104(7) 0.087(3) 1.0317(10) 0.095(10) Uiso 1 1 d .
H7 H 0.276(6) 0.126(3) 0.9832(9) 0.071(9) Uiso 1 1 d .
H8 H -0.078(7) 0.195(3) 0.9922(9) 0.071(9) Uiso 1 1 d .
H11 H 0.858(7) 1.223(3) 0.8500(9) 0.112(13) Uiso 1 1 d D
H10 H 0.540(7) 1.252(3) 0.8868(10) 0.119(14) Uiso 1 1 d D
H9 H 0.842(7) 1.162(3) 0.8985(9) 0.105(12) Uiso 1 1 d D
H12 H 0.429(5) 0.757(2) 0.9078(8) 0.060(7) Uiso 1 1 d D

loop_
_atom_site_aniso_label
_atom_site_aniso_U_11
_atom_site_aniso_U_22
_atom_site_aniso_U_33
_atom_site_aniso_U_23
_atom_site_aniso_U_13
_atom_site_aniso_U_12
N1 0.0687(14) 0.0270(10) 0.0305(10) 0.0005(9) -0.0104(9) -0.0091(9)
O1 0.0844(13) 0.0305(9) 0.0427(9) 0.0061(7) -0.0189(9) -0.0245(9)
O2 0.1355(18) 0.0334(10) 0.0533(11) 0.0046(9) -0.0429(11) -0.0234(11)
O3 0.1451(19) 0.0391(10) 0.0392(10) 0.0050(9) -0.0252(11) -0.0255(11)
O4 0.0855(13) 0.0352(9) 0.0449(9) 0.0048(8) -0.0078(9) -0.0142(9)
C1 0.0537(15) 0.0225(11) 0.0387(12) -0.0002(10) -0.0026(11) -0.0060(10)
C2 0.0542(16) 0.0267(12) 0.0365(13) -0.0041(10) -0.0100(11) -0.0073(11)
C3 0.0513(14) 0.0251(11) 0.0307(11) -0.0020(10) -0.0036(10) -0.0031(10)
C4 0.0643(16) 0.0259(12) 0.0343(12) -0.0025(10) -0.0079(11) -0.0054(11)
C5 0.0486(14) 0.0312(12) 0.0267(11) -0.0020(9) -0.0016(10) 0.0021(10)
C6 0.0634(18) 0.0372(14) 0.0379(13) -0.0034(12) -0.0072(12) -0.0047(12)
C7 0.0639(18) 0.0490(16) 0.0399(14) -0.0086(13) -0.0137(13) 0.0003(13)
C8 0.0693(19) 0.0521(16) 0.0360(14) 0.0046(13) -0.0143(13) 0.0058(14)
C9 0.0594(17) 0.0385(14) 0.0415(13) 0.0052(12) -0.0069(12) 0.0003(12)
C10 0.0471(14) 0.0315(12) 0.0322(11) 0.0004(10) -0.0038(10) 0.0009(10)
C11 0.079(2) 0.0349(14) 0.0487(16) 0.0000(13) -0.0165(17) -0.0193(14)
C12 0.0587(16) 0.0295(12) 0.0382(13) 0.0032(11) -0.0014(12) 0.0011(11)
C13 0.084(2) 0.0390(16) 0.0631(19) -0.0088(15) -0.0101(19) -0.0167(16)

loop_
_atom_type_symbol
_atom_type_description
_atom_type_scat_dispersion_real
_atom_type_scat_dispersion_imag
_atom_type_scat_source
C C 0.0033 0.0016 'International Tables Vol C Tables 4.2.6.8 and 6.1.1.4'
H H 0.0000 0.0000 'International Tables Vol C Tables 4.2.6.8 and 6.1.1.4'
N N 0.0061 0.0033 'International Tables Vol C Tables 4.2.6.8 and 6.1.1.4'
O O 0.0106 0.0060 'International Tables Vol C Tables 4.2.6.8 and 6.1.1.4'

loop_
_geom_angle_atom_site_label_1
_geom_angle_atom_site_label_2
_geom_angle_atom_site_label_3
_geom_angle
_geom_angle_site_symmetry_1
_geom_angle_site_symmetry_3
C4 N1 C5 127.55(18) . .
C4 N1 H12 115.1(14) . .
C5 N1 H12 117.3(15) . .
C1 O1 C11 119.71(18) . .
C12 O4 C13 118.0(2) . .
O1 C1 C2 122.70(19) . .
O1 C1 C3 116.65(19) . 3_667
C2 C1 C3 120.6(2) . 3_667
C1 C2 C3 122.3(2) . .
C1 C2 H1 120.4(12) . .
C3 C2 H1 117.3(12) . .
C1 C3 C2 117.11(19) 3_667 .
C1 C3 C4 128.14(19) 3_667 .
C2 C3 C4 114.72(19) . .
O2 C4 N1 123.6(2) . .
O2 C4 C3 119.29(19) . .
N1 C4 C3 117.08(18) . .
C6 C5 N1 122.1(2) . .
C6 C5 C10 118.2(2) . .
N1 C5 C10 119.64(19) . .
C7 C6 C5 121.0(2) . .
C7 C6 H2 117.5(14) . .
C5 C6 H2 121.4(14) . .
C6 C7 C8 121.0(3) . .
C6 C7 H3 120.5(15) . .
C8 C7 H3 118.4(14) . .
C9 C8 C7 118.5(2) . .
C9 C8 H4 122.5(13) . .
C7 C8 H4 118.9(13) . .
C8 C9 C10 122.5(2) . .
C8 C9 H5 118.3(14) . .
C10 C9 H5 119.1(14) . .
C9 C10 C5 118.7(2) . .
C9 C10 C12 118.7(2) . .
C5 C10 C12 122.57(19) . .
O1 C11 H6 97.9(16) . .
O1 C11 H7 109.6(16) . .
H6 C11 H7 108(2) . .
O1 C11 H8 113.5(15) . .
H6 C11 H8 118(2) . .
H7 C11 H8 109(2) . .
O3 C12 O4 121.4(2) . .
O3 C12 C10 126.1(2) . .
O4 C12 C10 112.53(19) . .
O4 C13 H11 98(2) . .
O4 C13 H10 109(2) . .
H11 C13 H10 127(3) . .
O4 C13 H9 116.1(19) . .
H11 C13 H9 102(3) . .
H10 C13 H9 105(3) . .

loop_
_geom_bond_atom_site_label_1
_geom_bond_atom_site_label_2
_geom_bond_distance
_geom_bond_site_symmetry_2
N1 C4 1.362(3) .
N1 C5 1.404(3) .
N1 H12 0.940(16) .
O1 C1 1.366(2) .
O1 C11 1.420(3) .
O2 C4 1.207(2) .
O3 C12 1.197(3) .
O4 C12 1.330(3) .
O4 C13 1.444(3) .
C1 C2 1.378(3) .
C1 C3 1.393(3) 3_667
C2 C3 1.395(3) .
C2 H1 0.901(19) .
C3 C1 1.393(3) 3_667
C3 C4 1.509(3) .
C5 C6 1.392(3) .
C5 C10 1.412(3) .
C6 C7 1.376(3) .
C6 H2 0.91(2) .
C7 C8 1.379(4) .
C7 H3 0.92(2) .
C8 C9 1.363(3) .
C8 H4 0.948(19) .
C9 C10 1.392(3) .
C9 H5 0.94(2) .
C10 C12 1.474(3) .
C11 H6 0.99(3) .
C11 H7 1.00(3) .
C11 H8 0.99(3) .
C13 H11 0.946(18) .
C13 H10 0.953(18) .
C13 H9 0.987(17) .

loop_
_geom_torsion_atom_site_label_1
_geom_torsion_atom_site_label_2
_geom_torsion_atom_site_label_3
_geom_torsion_atom_site_label_4
_geom_torsion
_geom_torsion_site_symmetry_1
_geom_torsion_site_symmetry_4
C11 O1 C1 C2 9.5(4) . .
C11 O1 C1 C3 -172.7(2) . 3_667
O1 C1 C2 C3 178.3(2) . .
C3 C1 C2 C3 0.6(4) 3_667 .
C1 C2 C3 C1 -0.6(4) . 3_667
C1 C2 C3 C4 -178.6(2) . .
C5 N1 C4 O2 2.1(4) . .
C5 N1 C4 C3 -177.3(2) . .
C1 C3 C4 O2 169.3(3) 3_667 .
C2 C3 C4 O2 -13.0(3) . .
C1 C3 C4 N1 -11.2(4) 3_667 .
C2 C3 C4 N1 166.5(2) . .
C4 N1 C5 C6 2.4(4) . .
C4 N1 C5 C10 -177.0(2) . .
N1 C5 C6 C7 -179.1(2) . .
C10 C5 C6 C7 0.4(4) . .
C5 C6 C7 C8 1.8(4) . .
C6 C7 C8 C9 -2.2(4) . .
C7 C8 C9 C10 0.4(4) . .
C8 C9 C10 C5 1.8(4) . .
C8 C9 C10 C12 -177.7(2) . .
C6 C5 C10 C9 -2.1(3) . .
N1 C5 C10 C9 177.4(2) . .
C6 C5 C10 C12 177.3(2) . .
N1 C5 C10 C12 -3.3(3) . .
C13 O4 C12 O3 -0.1(4) . .
C13 O4 C12 C10 179.0(2) . .
C9 C10 C12 O3 166.2(3) . .
C5 C10 C12 O3 -13.2(4) . .
C9 C10 C12 O4 -12.9(3) . .
C5 C10 C12 O4 167.7(2) . .
